data_7100943
loop_
_publ_author_name
'Mike Ward'
'Harry Adams'
'Stephen Faulkner'
'Juan-Manuel Herrera'
'Simon J. A. Pope'

_publ_section_title
;
Polynuclear cyanoruthenate chromophores based on
hexaaza-triphenylene containing up to twelve cyanides: photophysical and
structural properties
;
_journal_name_full 'Chemical Communications'
_journal_paper_doi 10.1039/b601876a
_journal_year 2006
_chemical_formula_sum 'C24 H52 N18 Nd2 O23 Ru3'
_chemical_formula_weight 1552.53
_space_group_IT_number 11
_symmetry_cell_setting monoclinic
_symmetry_space_group_name_Hall '-P 2yb'
_symmetry_space_group_name_H-M 'P 1 21/m 1'
_cell_angle_alpha 90.00
_cell_angle_beta 101.834(4)
_cell_angle_gamma 90.00
_cell_formula_units_Z 2
_cell_length_a 8.7731(7)
_cell_length_b 25.689(2)
_cell_length_c 11.0330(9)
_cell_measurement_temperature 423(2)
_cell_volume 2433.7(3)
_diffrn_ambient_temperature 150(2)
_exptl_crystal_density_diffrn 2.119
_cod_depositor_comments
;
The following automatic conversions were performed:
'_symmetry_cell_setting' value 'Monoclinic' changed to 'monoclinic'
according to '/home/saulius/struct/CIF-dictionaries/cif_core.dic'
dictionary named 'cif_core.dic' version 2.4.1 from 2010-06-29.

Automatic conversion script
Id: cif_fix_enum 1527 2010-12-29 10:47:43Z saulius 
;
_cod_original_sg_symbol_H-M 'P 21/m'
_cod_database_code 7100943

loop_
_symmetry_equiv_pos_as_xyz
'x, y, z'
'-x, y+1/2, -z'
'-x, -y, -z'
'x, -y-1/2, z'

loop_
_atom_site_label
_atom_site_type_symbol
_atom_site_fract_x
_atom_site_fract_y
_atom_site_fract_z
_atom_site_U_iso_or_equiv
_atom_site_adp_type
_atom_site_occupancy
_atom_site_symmetry_multiplicity
_atom_site_calc_flag
_atom_site_refinement_flags
_atom_site_disorder_assembly
_atom_site_disorder_group
Nd1 Nd 1.30369(6) 0.41024(2) 0.31327(5) 0.01780(13) Uani 1 1 d . . .
Ru2 Ru 0.49526(12) 0.2500 1.02928(9) 0.0147(2) Uani 1 2 d S . .
Ru3 Ru 0.88429(9) 0.38593(3) 0.63540(6) 0.01596(17) Uani 1 1 d . A .
C11 C 0.7492(10) 0.3048(3) 0.7649(8) 0.0159(19) Uani 1 1 d . . .
C13 C 0.6776(12) 0.3813(4) 0.8391(8) 0.024(2) Uani 1 1 d . A .
H13 H 0.6772 0.4175 0.8409 0.029 Uiso 1 1 calc R . .
C14 C 0.5987(11) 0.3542(4) 0.9183(8) 0.022(2) Uani 1 1 d . . .
H14 H 0.5469 0.3731 0.9695 0.026 Uiso 1 1 calc R . .
C16 C 0.6717(10) 0.2775(3) 0.8427(7) 0.0145(18) Uani 1 1 d . . .
C21 C 0.8296(10) 0.2772(3) 0.6849(8) 0.0168(19) Uani 1 1 d . . .
C23 C 0.9759(10) 0.2778(3) 0.5362(8) 0.018(2) Uani 1 1 d . . .
H23 H 1.0272 0.2955 0.4827 0.021 Uiso 1 1 calc R . .
C31 C 0.6920(18) 0.2500 1.1637(14) 0.027(3) Uani 1 2 d S . .
C33 C 0.4138(10) 0.3063(4) 1.1195(8) 0.018(2) Uani 1 1 d . . .
C35 C 0.2998(16) 0.2500 0.8952(12) 0.021(3) Uani 1 2 d S . .
C41 C 1.0792(12) 0.3910(4) 0.7722(8) 0.021(2) Uani 1 1 d . . .
C43 C 1.0140(10) 0.4025(3) 0.5135(8) 0.0156(19) Uani 1 1 d . . .
C45 C 0.8467(11) 0.4594(4) 0.6727(8) 0.022(2) Uani 1 1 d . . .
C47 C 0.6967(11) 0.3885(4) 0.4979(8) 0.021(2) Uani 1 1 d . . .
N12 N 0.7524(9) 0.3577(3) 0.7618(7) 0.0183(17) Uani 1 1 d . . .
N15 N 0.5961(8) 0.3025(3) 0.9222(6) 0.0163(16) Uani 1 1 d . . .
N22 N 0.9048(8) 0.3050(3) 0.6104(6) 0.0162(16) Uani 1 1 d . . .
N32 N 0.8012(14) 0.2500 1.2426(11) 0.030(3) Uani 1 2 d S . .
N34 N 0.3738(9) 0.3417(3) 1.1714(7) 0.0222(18) Uani 1 1 d . . .
N36 N 0.1927(13) 0.2500 0.8125(10) 0.023(3) Uani 1 2 d S . .
N42 N 1.1912(11) 0.3981(4) 0.8472(8) 0.036(2) Uani 1 1 d . . .
N44 N 1.0920(9) 0.4092(3) 0.4416(7) 0.0224(18) Uani 1 1 d . A .
N46 N 0.8241(11) 0.5013(3) 0.7012(8) 0.035(2) Uani 1 1 d . . .
N48 N 0.5886(10) 0.3912(3) 0.4159(8) 0.029(2) Uani 1 1 d . . .
O51 O 1.4850(10) 0.4678(4) 0.2301(9) 0.067(3) Uani 1 1 d . A .
H51A H 1.5837 0.4641 0.2541 0.080 Uiso 1 1 d R . .
H51B H 1.4785 0.4950 0.1846 0.080 Uiso 1 1 d R . .
O52 O 1.280(6) 0.4436(12) 0.088(3) 0.077(5) Uiso 0.39(4) 1 d PU A .
O52' O 1.195(4) 0.4413(8) 0.0856(18) 0.077(5) Uiso 0.61(4) 1 d PU A .
O53 O 1.3904(9) 0.4527(4) 0.5228(7) 0.063(3) Uani 1 1 d . A .
H53A H 1.3186 0.4664 0.5538 0.075 Uiso 1 1 d R . .
H53B H 1.4736 0.4699 0.5558 0.075 Uiso 1 1 d R . .
O54 O 1.3182(8) 0.3241(3) 0.4199(6) 0.0263(16) Uani 1 1 d . A .
H54A H 1.2911 0.3252 0.4898 0.032 Uiso 1 1 d R . .
H54B H 1.4011 0.3065 0.4334 0.032 Uiso 1 1 d R . .
O55 O 1.0632(16) 0.3607(7) 0.2132(13) 0.032(3) Uani 0.558(16) 1 d PU A 1
O55' O 1.063(2) 0.3921(8) 0.1676(17) 0.033(4) Uani 0.442(16) 1 d PU A 2
O1W O 0.2020(9) 0.5063(3) 0.6633(7) 0.041(2) Uani 1 1 d . . .
O2W O 0.3400(9) 0.3271(3) 0.6686(6) 0.0357(18) Uani 1 1 d . . .
O3W O 0.7669(9) 0.3723(3) 0.2128(7) 0.045(2) Uani 1 1 d . . .
O4W O 0.0174(11) 0.3076(4) 0.0071(9) 0.074(3) Uani 1 1 d . . .
O5W O 0.5688(12) 0.2500 0.4322(9) 0.031(2) Uani 1 2 d S . .
O7W O 1.1249(11) 0.2500 1.2715(8) 0.031(2) Uani 1 2 d S . .
O6W O 0.4322(17) 0.4705(6) 0.9599(13) 0.039(4) Uani 0.50 1 d P . .
O8W O 0.786(3) 0.4535(6) 0.0515(14) 0.068(6) Uani 0.50 1 d P . .
O9W O 0.992(3) 0.4780(7) 0.982(2) 0.084(7) Uani 0.50 1 d P . .

loop_
_atom_site_aniso_label
_atom_site_aniso_U_11
_atom_site_aniso_U_22
_atom_site_aniso_U_33
_atom_site_aniso_U_23
_atom_site_aniso_U_13
_atom_site_aniso_U_12
Nd1 0.0192(3) 0.0148(3) 0.0228(2) -0.0031(2) 0.01205(19) -0.0009(2)
Ru2 0.0145(5) 0.0169(6) 0.0145(5) 0.000 0.0073(4) 0.000
Ru3 0.0193(4) 0.0131(4) 0.0178(3) 0.0005(3) 0.0093(3) -0.0003(3)
C11 0.019(5) 0.015(5) 0.017(4) 0.003(4) 0.011(4) 0.003(4)
C13 0.035(6) 0.014(5) 0.028(5) -0.001(4) 0.018(4) 0.003(5)
C14 0.026(5) 0.018(6) 0.027(5) 0.000(4) 0.017(4) 0.006(4)
C16 0.014(5) 0.015(5) 0.016(4) 0.002(3) 0.007(3) 0.005(4)
C21 0.018(5) 0.016(5) 0.021(4) 0.004(4) 0.014(4) 0.001(4)
C23 0.018(5) 0.020(5) 0.016(4) 0.003(4) 0.005(4) 0.000(4)
C31 0.030(9) 0.022(8) 0.037(9) 0.000 0.025(7) 0.000
C33 0.013(5) 0.026(6) 0.013(4) 0.004(4) 0.001(3) -0.001(4)
C35 0.027(8) 0.021(8) 0.020(7) 0.000 0.015(6) 0.000
C41 0.029(6) 0.013(5) 0.021(5) 0.003(4) 0.007(4) 0.001(4)
C43 0.016(5) 0.009(5) 0.022(4) -0.003(4) 0.004(4) 0.000(4)
C45 0.024(5) 0.023(6) 0.022(5) 0.004(4) 0.012(4) 0.000(4)
C47 0.026(5) 0.017(5) 0.024(5) 0.005(4) 0.010(4) 0.000(4)
N12 0.021(4) 0.016(4) 0.020(4) 0.003(3) 0.010(3) 0.003(3)
N15 0.018(4) 0.015(4) 0.018(4) 0.002(3) 0.009(3) 0.005(3)
N22 0.016(4) 0.019(4) 0.015(3) 0.001(3) 0.006(3) -0.001(3)
N32 0.023(7) 0.038(8) 0.033(7) 0.000 0.010(6) 0.000
N34 0.020(4) 0.029(5) 0.018(4) -0.006(4) 0.005(3) 0.003(4)
N36 0.018(6) 0.025(7) 0.024(6) 0.000 0.000(5) 0.000
N42 0.038(6) 0.035(6) 0.034(5) -0.004(4) 0.004(4) 0.000(5)
N44 0.027(4) 0.016(4) 0.027(4) -0.010(4) 0.012(4) -0.004(4)
N46 0.053(6) 0.019(5) 0.040(5) 0.005(4) 0.023(5) 0.009(5)
N48 0.025(5) 0.030(5) 0.032(5) 0.002(4) 0.006(4) -0.006(4)
O51 0.033(5) 0.076(7) 0.094(7) 0.061(6) 0.023(5) 0.012(5)
O53 0.031(5) 0.104(8) 0.048(5) -0.053(5) -0.003(4) 0.013(5)
O54 0.032(4) 0.023(4) 0.029(4) 0.002(3) 0.017(3) 0.001(3)
O55 0.021(5) 0.038(9) 0.038(8) -0.016(6) 0.003(5) 0.003(7)
O55' 0.022(6) 0.036(10) 0.038(8) -0.018(6) -0.003(6) 0.010(8)
O1W 0.044(5) 0.031(5) 0.056(5) -0.012(4) 0.028(4) -0.007(4)
O2W 0.038(4) 0.044(5) 0.026(4) 0.008(3) 0.007(3) 0.005(4)
O3W 0.047(5) 0.052(6) 0.035(4) -0.005(4) 0.003(4) -0.003(4)
O4W 0.057(6) 0.100(8) 0.079(7) -0.064(6) 0.046(5) -0.044(6)
O5W 0.035(6) 0.033(6) 0.027(5) 0.000 0.014(5) 0.000
O7W 0.023(5) 0.051(7) 0.018(5) 0.000 0.001(4) 0.000
O6W 0.033(9) 0.046(10) 0.032(8) 0.007(7) -0.008(7) 0.001(8)
O8W 0.136(19) 0.031(10) 0.029(9) -0.005(7) 0.001(10) 0.045(11)
O9W 0.120(18) 0.058(15) 0.066(14) 0.015(13) -0.003(13) 0.045(17)

loop_
_geom_bond_atom_site_label_1
_geom_bond_atom_site_label_2
_geom_bond_distance
_geom_bond_site_symmetry_2
_geom_bond_publ_flag
Nd1 O55' 2.425(17) . ?
Nd1 O51 2.482(8) . ?
Nd1 O54 2.496(6) . ?
Nd1 N34 2.515(8) 1_654 ?
Nd1 O55 2.518(14) . ?
Nd1 N46 2.525(9) 3_766 ?
Nd1 O53 2.528(7) . ?
Nd1 N44 2.555(7) . ?
Nd1 N48 2.571(9) 1_655 ?
Nd1 O52 2.59(3) . ?
Nd1 O52' 2.62(2) . ?
Ru2 C33 1.970(9) 4_565 ?
Ru2 C33 1.970(9) . ?
Ru2 C35 2.022(15) . ?
Ru2 C31 2.032(17) . ?
Ru2 N15 2.104(7) 4_565 ?
Ru2 N15 2.104(7) . ?
Ru3 C45 1.975(10) . ?
Ru3 C43 1.978(9) . ?
Ru3 C47 1.998(10) . ?
Ru3 C41 2.040(10) . ?
Ru3 N22 2.111(8) . ?
Ru3 N12 2.115(7) . ?
C11 N12 1.360(11) . ?
C11 C16 1.388(11) . ?
C11 C21 1.427(11) . ?
C13 N12 1.324(11) . ?
C13 C14 1.404(12) . ?
C13 H13 0.9300 . ?
C14 N15 1.329(12) . ?
C14 H14 0.9300 . ?
C16 N15 1.365(10) . ?
C16 C16 1.415(17) 4_565 ?
C21 N22 1.358(10) . ?
C21 C21 1.396(17) 4_565 ?
C23 N22 1.324(11) . ?
C23 C23 1.430(18) 4_565 ?
C23 H23 0.9300 . ?
C31 N32 1.155(18) . ?
C33 N34 1.166(11) . ?
C35 N36 1.168(17) . ?
C41 N42 1.161(12) . ?
C43 N44 1.163(11) . ?
C45 N46 1.149(12) . ?
C47 N48 1.171(12) . ?
N34 Nd1 2.515(8) 1_456 ?
N46 Nd1 2.525(9) 3_766 ?
N48 Nd1 2.571(9) 1_455 ?
O51 H51A 0.8573 . ?
O51 H51B 0.8559 . ?
O52 O52' 0.74(3) . ?
O53 H53A 0.8519 . ?
O53 H53B 0.8660 . ?
O54 H54A 0.8533 . ?
O54 H54B 0.8436 . ?
O9W O9W 1.20(4) 3_767 ?
